data_7101034
loop_
_publ_author_name
'H. Hailes'
'Abil Aliev'
'Peter N. Horton'
'M. Hursthouse'
'Valerie G. H. Lafitte'

_publ_section_title
;
Highly Stable Cyclic Dimers Based on Noncovalent
Interactions
;
_journal_name_full 'Chemical Communications'
_journal_paper_doi 10.1039/b600459h
_journal_year 2006
_chemical_formula_sum 'C34 H52 N10 O12'
_chemical_formula_weight 792.86
_space_group_IT_number 29
_symmetry_cell_setting orthorhombic
_symmetry_space_group_name_Hall 'P 2c -2ac'
_symmetry_space_group_name_H-M 'P c a 21'
_cell_angle_alpha 90.00
_cell_angle_beta 90.00
_cell_angle_gamma 90.00
_cell_formula_units_Z 8
_cell_length_a 20.776(5)
_cell_length_b 21.001(7)
_cell_length_c 19.800(4)
_cell_measurement_temperature 120(2)
_cell_volume 8639(4)
_diffrn_ambient_temperature 120(2)
_exptl_crystal_density_diffrn 1.219
_cod_depositor_comments
;
The following automatic conversions were performed:
'_symmetry_cell_setting' value 'Orthorhombic' changed to 'orthorhombic'
according to '/home/saulius/struct/CIF-dictionaries/cif_core.dic'
dictionary named 'cif_core.dic' version 2.4.1 from 2010-06-29.

Automatic conversion script
Id: cif_fix_enum 1527 2010-12-29 10:47:43Z saulius 
;
_cod_database_code 7101034

loop_
_symmetry_equiv_pos_as_xyz
'x, y, z'
'-x, -y, z+1/2'
'-x+1/2, y, z+1/2'
'x+1/2, -y, z'

loop_
_atom_site_label
_atom_site_type_symbol
_atom_site_fract_x
_atom_site_fract_y
_atom_site_fract_z
_atom_site_U_iso_or_equiv
_atom_site_adp_type
_atom_site_occupancy
_atom_site_symmetry_multiplicity
_atom_site_calc_flag
_atom_site_refinement_flags
_atom_site_disorder_assembly
_atom_site_disorder_group
C1 C 0.9186(7) 0.8154(6) 0.3138(9) 0.066(4) Uani 1 1 d DU . .
H1A H 0.9299 0.8597 0.3040 0.099 Uiso 1 1 calc R . .
H1B H 0.9103 0.8106 0.3623 0.099 Uiso 1 1 calc R . .
H1C H 0.8799 0.8036 0.2883 0.099 Uiso 1 1 calc R . .
C2 C 0.9733(5) 0.7725(5) 0.2936(8) 0.058(3) Uani 1 1 d DU . .
C3 C 1.0305(5) 0.7924(5) 0.2686(8) 0.056(3) Uani 1 1 d DU . .
H3A H 1.0374 0.8362 0.2593 0.067 Uiso 1 1 calc R . .
C4 C 1.0781(5) 0.7491(5) 0.2568(8) 0.053(3) Uani 1 1 d DU . .
C5 C 1.0113(5) 0.6668(5) 0.2842(6) 0.047(3) Uani 1 1 d DU . .
C6 C 0.9374(5) 0.5738(5) 0.3020(6) 0.052(3) Uani 1 1 d DU . .
C7 C 0.8763(5) 0.4815(5) 0.3271(5) 0.044(3) Uani 1 1 d DU . .
H7A H 0.8681 0.4427 0.3000 0.052 Uiso 1 1 calc R . .
H7B H 0.8394 0.5108 0.3210 0.052 Uiso 1 1 calc R . .
C8 C 0.8828(6) 0.4640(6) 0.4007(5) 0.047(3) Uani 1 1 d DU . .
H8A H 0.8404 0.4480 0.4159 0.057 Uiso 1 1 calc R . .
H8B H 0.8911 0.5039 0.4259 0.057 Uiso 1 1 calc R . .
C9 C 0.9327(6) 0.4161(5) 0.4230(7) 0.053(3) Uani 1 1 d DU . .
H9A H 0.9349 0.4168 0.4730 0.063 Uiso 1 1 calc R . .
H9B H 0.9751 0.4301 0.4058 0.063 Uiso 1 1 calc R . .
C10 C 0.9212(6) 0.3470(5) 0.4001(6) 0.049(3) Uani 1 1 d DU . .
H10A H 0.8786 0.3333 0.4173 0.059 Uiso 1 1 calc R . .
H10B H 0.9189 0.3465 0.3501 0.059 Uiso 1 1 calc R . .
C11 C 0.9699(7) 0.2992(7) 0.4216(6) 0.066(4) Uani 1 1 d DU . .
H11A H 0.9549 0.2564 0.4077 0.079 Uiso 1 1 calc R . .
H11B H 0.9725 0.2995 0.4716 0.079 Uiso 1 1 calc R . .
C12 C 1.0370(7) 0.3097(8) 0.3934(6) 0.078(4) Uani 1 1 d DU . .
H12A H 1.0515 0.3532 0.4050 0.094 Uiso 1 1 calc R . .
H12B H 1.0670 0.2791 0.4147 0.094 Uiso 1 1 calc R . .
C13 C 1.0427(13) 0.2472(6) 0.2914(8) 0.142(6) Uani 1 1 d DU . .
C14 C 1.0641(9) 0.1982(7) 0.1799(8) 0.140(6) Uani 1 1 d DU . .
H14 H 1.0604 0.1574 0.2055 0.167 Uiso 1 1 calc R . .
C15 C 1.0150(7) 0.1996(6) 0.1208(8) 0.122(6) Uani 1 1 d DU . .
C16 C 0.9330(11) 0.1366(10) 0.116(2) 0.161(9) Uani 1 1 d DU . .
H16A H 0.9116 0.1488 0.0737 0.193 Uiso 1 1 calc R . .
H16B H 0.9214 0.1696 0.1501 0.193 Uiso 1 1 calc R . .
C17 C 0.9038(11) 0.0781(8) 0.1385(15) 0.167(13) Uani 1 1 d DU . .
H17A H 0.8572 0.0842 0.1431 0.250 Uiso 1 1 calc R . .
H17B H 0.9219 0.0656 0.1822 0.250 Uiso 1 1 calc R . .
H17C H 0.9122 0.0446 0.1051 0.250 Uiso 1 1 calc R . .
C18 C 1.1965(10) 0.1105(8) 0.3561(7) 0.162(12) Uani 1 1 d DU . .
H18A H 1.2070 0.1409 0.3920 0.243 Uiso 1 1 calc R . .
H18B H 1.2315 0.0795 0.3516 0.243 Uiso 1 1 calc R . .
H18C H 1.1564 0.0883 0.3673 0.243 Uiso 1 1 calc R . .
C19 C 1.1887(13) 0.1434(11) 0.2946(8) 0.153(8) Uani 1 1 d DU . .
H19A H 1.1560 0.1750 0.3086 0.184 Uiso 1 1 calc R . .
H19B H 1.2295 0.1679 0.2941 0.184 Uiso 1 1 calc R . .
C20 C 1.1716(9) 0.2011(7) 0.2085(8) 0.126(6) Uani 1 1 d DU . .
C21 C 1.1230(8) 0.2021(7) 0.1490(7) 0.107(5) Uani 1 1 d DU . .
H21 H 1.1297 0.1637 0.1200 0.128 Uiso 1 1 calc R . .
C22 C 1.1430(7) 0.2515(6) 0.0411(6) 0.062(3) Uani 1 1 d DU . .
C23 C 1.1573(6) 0.3171(6) -0.0577(5) 0.050(3) Uani 1 1 d DU . .
H23A H 1.1396 0.3602 -0.0660 0.059 Uiso 1 1 calc R . .
H23B H 1.1281 0.2857 -0.0789 0.059 Uiso 1 1 calc R . .
C24 C 1.2235(6) 0.3120(6) -0.0892(6) 0.057(3) Uani 1 1 d DU . .
H24A H 1.2402 0.2685 -0.0812 0.069 Uiso 1 1 calc R . .
H24B H 1.2193 0.3177 -0.1387 0.069 Uiso 1 1 calc R . .
C25 C 1.2709(6) 0.3582(5) -0.0638(5) 0.050(3) Uani 1 1 d DU . .
H25A H 1.3142 0.3419 -0.0754 0.061 Uiso 1 1 calc R . .
H25B H 1.2678 0.3584 -0.0139 0.061 Uiso 1 1 calc R . .
C26 C 1.2673(7) 0.4274(5) -0.0877(6) 0.057(3) Uani 1 1 d DU . .
H26A H 1.2734 0.4276 -0.1373 0.068 Uiso 1 1 calc R . .
H26B H 1.2232 0.4430 -0.0787 0.068 Uiso 1 1 calc R . .
C27 C 1.3138(7) 0.4744(6) -0.0576(6) 0.057(3) Uani 1 1 d DU . .
H27A H 1.3579 0.4604 -0.0697 0.068 Uiso 1 1 calc R . .
H27B H 1.3066 0.5159 -0.0800 0.068 Uiso 1 1 calc R . .
C28 C 1.3122(6) 0.4853(6) 0.0171(5) 0.053(3) Uani 1 1 d DU . .
H28A H 1.3145 0.4436 0.0404 0.063 Uiso 1 1 calc R . .
H28B H 1.3506 0.5102 0.0304 0.063 Uiso 1 1 calc R . .
C29 C 1.2480(5) 0.5803(5) 0.0404(7) 0.053(3) Uani 1 1 d DU . .
C30 C 1.1727(5) 0.6690(5) 0.0658(8) 0.065(3) Uani 1 1 d DU . .
C31 C 1.0991(5) 0.7492(6) 0.0844(7) 0.063(4) Uani 1 1 d DU . .
C32 C 1.1460(6) 0.7940(6) 0.0774(8) 0.074(4) Uani 1 1 d DU . .
H32 H 1.1387 0.8367 0.0913 0.089 Uiso 1 1 calc R . .
C33 C 1.2037(6) 0.7765(6) 0.0501(7) 0.073(4) Uani 1 1 d DU . .
C34 C 1.2593(8) 0.8189(7) 0.0311(9) 0.093(6) Uani 1 1 d DU . .
H34A H 1.2499 0.8403 -0.0117 0.139 Uiso 1 1 calc R . .
H34B H 1.2984 0.7931 0.0262 0.139 Uiso 1 1 calc R . .
H34C H 1.2660 0.8508 0.0665 0.139 Uiso 1 1 calc R . .
N1 N 1.0679(5) 0.6834(4) 0.2649(7) 0.059(3) Uani 1 1 d DU . .
N2 N 0.9628(5) 0.7081(4) 0.2998(5) 0.046(2) Uani 1 1 d DU . .
H2 H 0.9253 0.6937 0.3137 0.055 Uiso 1 1 calc R . .
N3 N 0.9979(5) 0.6026(4) 0.2879(4) 0.048(2) Uani 1 1 d DU . .
H3 H 1.0304 0.5766 0.2806 0.057 Uiso 1 1 calc R . .
N4 N 0.9364(4) 0.5127(4) 0.3032(4) 0.041(2) Uani 1 1 d DU . .
H4 H 0.9699 0.4902 0.2904 0.049 Uiso 1 1 calc R . .
N5 N 1.0393(8) 0.3017(5) 0.3214(5) 0.088(4) Uani 1 1 d DU . .
H5 H 1.0382 0.3362 0.2961 0.105 Uiso 1 1 calc R . .
N6 N 1.1602(6) 0.3056(5) 0.0141(5) 0.058(3) Uani 1 1 d DU . .
H6 H 1.1741 0.3362 0.0407 0.069 Uiso 1 1 calc R . .
N7 N 1.2539(5) 0.5192(4) 0.0397(5) 0.049(2) Uani 1 1 d DU . .
H7 H 1.2210 0.4963 0.0536 0.058 Uiso 1 1 calc R . .
N8 N 1.1885(4) 0.6056(5) 0.0634(6) 0.057(3) Uani 1 1 d DU . .
H8 H 1.1592 0.5782 0.0772 0.068 Uiso 1 1 calc R . .
N9 N 1.2186(6) 0.7129(5) 0.0464(7) 0.076(4) Uani 1 1 d DU . .
H9 H 1.2566 0.7003 0.0320 0.091 Uiso 1 1 calc R . .
N10 N 1.1152(5) 0.6825(5) 0.0837(7) 0.063(3) Uani 1 1 d DU . .
O1 O 1.1346(5) 0.7670(5) 0.2433(7) 0.080(4) Uani 1 1 d DU . .
O2 O 0.8895(4) 0.6111(4) 0.3137(4) 0.0456(19) Uani 1 1 d DU . .
O3 O 1.0561(14) 0.1995(5) 0.3240(9) 0.191(10) Uani 1 1 d DU . .
O4 O 1.0569(10) 0.2504(6) 0.2236(6) 0.152(6) Uani 1 1 d DU . .
O5 O 0.9923(8) 0.2443(5) 0.0923(7) 0.106(5) Uani 1 1 d DU . .
O6 O 0.9967(9) 0.1414(5) 0.1060(12) 0.147(6) Uani 1 1 d DU . .
O7 O 1.1768(11) 0.1414(6) 0.2296(8) 0.143(6) Uani 1 1 d DU . .
O8 O 1.1991(11) 0.2423(7) 0.2387(8) 0.134(7) Uani 1 1 d DU . .
O9 O 1.1285(6) 0.2575(4) 0.1093(4) 0.063(3) Uani 1 1 d DU . .
O10 O 1.1283(9) 0.2047(6) 0.0074(7) 0.110(5) Uani 1 1 d DU . .
O11 O 1.2955(5) 0.6180(5) 0.0273(6) 0.074(3) Uani 1 1 d DU . .
O12 O 1.0410(4) 0.7620(5) 0.1029(8) 0.093(5) Uani 1 1 d DU . .
C41 C 1.2583(6) 0.3892(6) 0.2049(7) 0.049(3) Uani 1 1 d DU . .
H41A H 1.2983 0.4053 0.2248 0.074 Uiso 1 1 calc R . .
H41B H 1.2611 0.3918 0.1555 0.074 Uiso 1 1 calc R . .
H41C H 1.2519 0.3448 0.2184 0.074 Uiso 1 1 calc R . .
C42 C 1.2026(4) 0.4288(5) 0.2292(7) 0.046(3) Uani 1 1 d DU . .
C43 C 1.1444(5) 0.4088(6) 0.2500(7) 0.052(3) Uani 1 1 d DU . .
H43A H 1.1362 0.3644 0.2530 0.062 Uiso 1 1 calc R . .
C44 C 1.0970(4) 0.4506(5) 0.2669(5) 0.042(2) Uani 1 1 d DU . .
C45 C 1.1637(5) 0.5339(5) 0.2395(7) 0.050(3) Uani 1 1 d DU . .
C46 C 1.2359(5) 0.6264(5) 0.2135(8) 0.055(3) Uani 1 1 d DU . .
C47 C 1.3002(6) 0.7187(7) 0.1885(8) 0.075(4) Uani 1 1 d DU . .
H47A H 1.3218 0.6931 0.1531 0.090 Uiso 1 1 calc R . .
H47B H 1.2914 0.7617 0.1700 0.090 Uiso 1 1 calc R . .
C48 C 1.3420(6) 0.7235(6) 0.2494(9) 0.075(4) Uani 1 1 d DU . .
H48A H 1.3854 0.7369 0.2341 0.090 Uiso 1 1 calc R . .
H48B H 1.3464 0.6802 0.2686 0.090 Uiso 1 1 calc R . .
C49 C 1.3220(10) 0.7676(6) 0.3060(9) 0.095(5) Uani 1 1 d DU . .
H49A H 1.3525 0.7621 0.3440 0.114 Uiso 1 1 calc R . .
H49B H 1.2789 0.7543 0.3221 0.114 Uiso 1 1 calc R . .
C50 C 1.3192(11) 0.8386(7) 0.2880(11) 0.110(6) Uani 1 1 d DU . .
H50A H 1.3630 0.8525 0.2751 0.132 Uiso 1 1 calc R . .
H50B H 1.2914 0.8436 0.2478 0.132 Uiso 1 1 calc R . .
C51 C 1.2952(8) 0.8819(8) 0.3415(9) 0.094(5) Uani 1 1 d DU . .
H51A H 1.3042 0.9262 0.3274 0.113 Uiso 1 1 calc R . .
H51B H 1.3202 0.8737 0.3832 0.113 Uiso 1 1 calc R . .
C52 C 1.2245(8) 0.8767(8) 0.3583(7) 0.088(5) Uani 1 1 d DU . .
H52A H 1.2150 0.8341 0.3773 0.106 Uiso 1 1 calc R . .
H52B H 1.2126 0.9092 0.3922 0.106 Uiso 1 1 calc R . .
C53 C 1.1701(7) 0.9422(5) 0.2756(8) 0.072(4) Uani 1 1 d DU . .
C54 C 1.1273(8) 0.9939(8) 0.1732(9) 0.131(6) Uani 1 1 d DU . .
H54 H 1.1338 1.0334 0.2006 0.157 Uiso 1 1 calc R . .
C55 C 1.1740(11) 0.9947(11) 0.1120(12) 0.137(7) Uani 1 1 d DU . .
C56 C 1.2051(10) 1.0523(10) 0.0230(10) 0.110(6) Uani 1 1 d DU . .
H56A H 1.2467 1.0313 0.0331 0.133 Uiso 1 1 calc R . .
H56B H 1.2145 1.0979 0.0147 0.133 Uiso 1 1 calc R . .
C57 C 1.1811(14) 1.0255(15) -0.0398(9) 0.166(12) Uani 1 1 d DU . .
H57A H 1.2126 1.0328 -0.0758 0.249 Uiso 1 1 calc R . .
H57B H 1.1403 1.0460 -0.0517 0.249 Uiso 1 1 calc R . .
H57C H 1.1743 0.9797 -0.0342 0.249 Uiso 1 1 calc R . .
C58 C 0.996(3) 0.9847(13) 0.3524(13) 0.218(16) Uani 1 1 d DU . .
H58A H 0.9664 0.9940 0.3893 0.327 Uiso 1 1 calc R . .
H58B H 1.0394 0.9769 0.3710 0.327 Uiso 1 1 calc R . .
H58C H 0.9818 0.9468 0.3280 0.327 Uiso 1 1 calc R . .
C59 C 0.999(2) 1.0380(13) 0.3069(14) 0.178(10) Uani 1 1 d DU . .
H59A H 0.9533 1.0477 0.2963 0.213 Uiso 1 1 calc R . .
H59B H 1.0145 1.0740 0.3346 0.213 Uiso 1 1 calc R . .
C60 C 1.0205(10) 0.9946(9) 0.2083(11) 0.153(7) Uani 1 1 d DU . .
C61 C 1.0668(8) 0.9943(7) 0.1466(9) 0.123(6) Uani 1 1 d DU . .
H61 H 1.0599 1.0327 0.1175 0.148 Uiso 1 1 calc R . .
C62 C 1.0085(10) 0.9342(6) 0.0595(11) 0.104(5) Uani 1 1 d DU . .
C63 C 0.9503(7) 0.8679(8) -0.0168(8) 0.109(6) Uani 1 1 d DU . .
H63A H 0.9528 0.8236 -0.0336 0.130 Uiso 1 1 calc R . .
H63B H 0.9613 0.8972 -0.0542 0.130 Uiso 1 1 calc R . .
C64 C 0.8837(7) 0.8821(8) 0.0099(9) 0.101(5) Uani 1 1 d DU . .
H64A H 0.8839 0.9254 0.0297 0.122 Uiso 1 1 calc R . .
H64B H 0.8533 0.8825 -0.0286 0.122 Uiso 1 1 calc R . .
C65 C 0.8593(7) 0.8374(7) 0.0610(8) 0.075(4) Uani 1 1 d DU . .
H65A H 0.8137 0.8477 0.0704 0.089 Uiso 1 1 calc R . .
H65B H 0.8838 0.8438 0.1034 0.089 Uiso 1 1 calc R . .
C66 C 0.8642(7) 0.7666(6) 0.0405(6) 0.070(4) Uani 1 1 d DU . .
H66A H 0.8384 0.7596 -0.0009 0.084 Uiso 1 1 calc R . .
H66B H 0.9095 0.7564 0.0298 0.084 Uiso 1 1 calc R . .
C67 C 0.8406(7) 0.7218(7) 0.0955(7) 0.074(4) Uani 1 1 d DU . .
H67A H 0.7985 0.7375 0.1122 0.089 Uiso 1 1 calc R . .
H67B H 0.8334 0.6793 0.0754 0.089 Uiso 1 1 calc R . .
C68 C 0.8852(6) 0.7150(7) 0.1542(6) 0.062(4) Uani 1 1 d DU . .
H68A H 0.8973 0.7578 0.1710 0.074 Uiso 1 1 calc R . .
H68B H 0.8628 0.6923 0.1913 0.074 Uiso 1 1 calc R . .
C69 C 0.9483(5) 0.6191(5) 0.1323(7) 0.062(3) Uani 1 1 d DU . .
C70 C 1.0261(4) 0.5318(5) 0.1124(6) 0.044(3) Uani 1 1 d DU . .
C71 C 1.0969(5) 0.4482(5) 0.0920(6) 0.047(3) Uani 1 1 d DU . .
C72 C 1.0530(5) 0.4039(5) 0.1131(6) 0.043(2) Uani 1 1 d DU . .
H72 H 1.0641 0.3600 0.1158 0.051 Uiso 1 1 calc R . .
C73 C 0.9931(5) 0.4245(5) 0.1301(6) 0.049(3) Uani 1 1 d DU . .
C74 C 0.9410(7) 0.3830(8) 0.1595(8) 0.083(5) Uani 1 1 d DU . .
H74A H 0.9019 0.3867 0.1319 0.124 Uiso 1 1 calc R . .
H74B H 0.9317 0.3967 0.2058 0.124 Uiso 1 1 calc R . .
H74C H 0.9554 0.3386 0.1599 0.124 Uiso 1 1 calc R . .
N41 N 1.1072(4) 0.5175(5) 0.2606(6) 0.055(3) Uani 1 1 d DU . .
N42 N 1.2102(5) 0.4926(5) 0.2155(7) 0.063(3) Uani 1 1 d DU . .
H42 H 1.2435 0.5066 0.1923 0.076 Uiso 1 1 calc R . .
N43 N 1.1772(4) 0.5971(4) 0.2315(6) 0.050(2) Uani 1 1 d DU . .
H43 H 1.1447 0.6232 0.2384 0.060 Uiso 1 1 calc R . .
N44 N 1.2385(5) 0.6874(5) 0.2094(6) 0.059(3) Uani 1 1 d DU . .
H44 H 1.2043 0.7106 0.2188 0.071 Uiso 1 1 calc R . .
N45 N 1.1881(7) 0.8863(5) 0.2969(6) 0.077(4) Uani 1 1 d DU . .
H45 H 1.1776 0.8527 0.2727 0.092 Uiso 1 1 calc R . .
N46 N 0.9936(8) 0.8771(6) 0.0398(10) 0.112(5) Uani 1 1 d DU . .
H46 H 1.0099 0.8439 0.0608 0.134 Uiso 1 1 calc R . .
N47 N 0.9433(4) 0.6799(4) 0.1359(5) 0.048(2) Uani 1 1 d DU . .
H47 H 0.9780 0.7024 0.1266 0.058 Uiso 1 1 calc R . .
N48 N 1.0088(5) 0.5946(5) 0.1109(7) 0.070(3) Uani 1 1 d DU . .
H48 H 1.0373 0.6220 0.0956 0.084 Uiso 1 1 calc R . .
N49 N 0.9779(4) 0.4875(4) 0.1257(5) 0.050(2) Uani 1 1 d DU . .
H49 H 0.9379 0.5001 0.1314 0.060 Uiso 1 1 calc R . .
N50 N 1.0830(4) 0.5150(4) 0.0931(5) 0.046(2) Uani 1 1 d DU . .
O41 O 1.0397(5) 0.4360(5) 0.2852(7) 0.079(3) Uani 1 1 d DU . .
O42 O 1.2834(4) 0.5904(5) 0.1956(8) 0.080(4) Uani 1 1 d DU . .
O43 O 1.1910(8) 0.9917(6) 0.2966(10) 0.117(5) Uani 1 1 d DU . .
O44 O 1.1403(7) 0.9404(5) 0.2137(7) 0.098(4) Uani 1 1 d DU . .
O45 O 1.2201(9) 0.9619(12) 0.1036(17) 0.216(12) Uani 1 1 d DU . .
O46 O 1.1689(7) 1.0488(7) 0.0787(8) 0.113(5) Uani 1 1 d DU . .
O47 O 1.0296(11) 1.0433(7) 0.2487(11) 0.156(7) Uani 1 1 d DU . .
O48 O 0.9803(13) 0.9544(9) 0.2158(13) 0.228(13) Uani 1 1 d DU . .
O49 O 1.0524(5) 0.9380(5) 0.1111(8) 0.105(4) Uani 1 1 d DU . .
O50 O 0.9985(11) 0.9839(5) 0.0299(8) 0.135(7) Uani 1 1 d DU . .
O51 O 0.9012(4) 0.5811(5) 0.1471(5) 0.060(3) Uani 1 1 d DU . .
O52 O 1.1530(3) 0.4344(4) 0.0703(4) 0.0430(19) Uani 1 1 d DU . .

loop_
_atom_site_aniso_label
_atom_site_aniso_U_11
_atom_site_aniso_U_22
_atom_site_aniso_U_33
_atom_site_aniso_U_23
_atom_site_aniso_U_13
_atom_site_aniso_U_12
C1 0.077(9) 0.039(7) 0.082(10) 0.017(7) 0.004(8) 0.029(7)
C2 0.044(6) 0.052(7) 0.077(8) 0.009(6) 0.003(6) 0.020(5)
C3 0.063(7) 0.042(6) 0.063(7) 0.009(6) 0.022(6) 0.003(5)
C4 0.054(7) 0.032(5) 0.073(7) -0.006(5) 0.005(6) -0.005(5)
C5 0.058(6) 0.048(6) 0.034(5) 0.009(5) 0.002(5) -0.002(5)
C6 0.073(7) 0.059(7) 0.024(5) -0.005(5) -0.001(5) -0.006(6)
C7 0.046(6) 0.042(6) 0.043(6) -0.006(5) -0.003(5) 0.006(5)
C8 0.056(6) 0.052(6) 0.034(5) 0.018(5) 0.004(5) 0.015(5)
C9 0.045(6) 0.048(6) 0.066(7) 0.024(6) 0.001(5) -0.006(5)
C10 0.065(7) 0.052(7) 0.029(5) 0.010(5) 0.007(5) -0.008(6)
C11 0.091(9) 0.069(8) 0.037(6) 0.023(6) 0.035(6) 0.011(7)
C12 0.113(10) 0.057(7) 0.065(8) -0.012(7) 0.055(8) 0.001(7)
C13 0.266(15) 0.051(8) 0.108(11) 0.001(8) 0.104(11) -0.019(11)
C14 0.235(14) 0.054(8) 0.130(11) -0.038(9) 0.090(11) -0.018(10)
C15 0.195(14) 0.033(7) 0.138(13) -0.041(9) 0.068(12) -0.023(9)
C16 0.200(19) 0.084(12) 0.20(2) -0.011(14) 0.052(19) -0.038(14)
C17 0.21(2) 0.061(11) 0.23(3) -0.071(15) 0.10(2) -0.071(14)
C18 0.19(3) 0.13(2) 0.16(2) 0.038(19) -0.09(2) -0.03(2)
C19 0.264(19) 0.086(12) 0.110(13) 0.026(11) -0.083(15) -0.022(14)
C20 0.216(15) 0.066(9) 0.097(11) -0.029(9) -0.052(12) -0.021(11)
C21 0.189(13) 0.053(8) 0.078(9) -0.015(8) 0.035(10) 0.014(9)
C22 0.072(8) 0.053(7) 0.060(7) -0.006(6) 0.004(6) 0.001(6)
C23 0.065(7) 0.050(6) 0.034(5) 0.007(5) 0.000(5) 0.004(6)
C24 0.084(8) 0.046(6) 0.042(6) 0.014(5) -0.004(6) -0.013(6)
C25 0.069(7) 0.060(7) 0.023(4) 0.000(5) -0.002(5) -0.007(6)
C26 0.090(9) 0.036(6) 0.044(6) -0.020(5) -0.010(6) 0.020(6)
C27 0.073(8) 0.054(7) 0.043(6) -0.001(5) 0.008(6) 0.016(6)
C28 0.055(7) 0.050(7) 0.053(6) 0.013(6) -0.012(6) 0.016(5)
C29 0.056(6) 0.045(6) 0.059(7) 0.019(6) 0.025(6) 0.016(6)
C30 0.066(7) 0.069(8) 0.059(7) -0.002(7) 0.000(6) -0.004(6)
C31 0.049(7) 0.081(9) 0.059(7) -0.031(7) -0.002(6) 0.021(6)
C32 0.083(9) 0.079(9) 0.061(8) 0.019(7) 0.006(7) 0.031(8)
C33 0.091(9) 0.077(9) 0.051(7) 0.042(7) 0.017(7) 0.024(7)
C34 0.129(15) 0.087(12) 0.062(9) 0.035(9) 0.044(10) 0.042(11)
N1 0.068(7) 0.032(5) 0.076(7) -0.008(5) -0.008(6) 0.015(5)
N2 0.062(6) 0.034(5) 0.041(5) -0.007(4) 0.003(5) -0.005(4)
N3 0.073(6) 0.050(5) 0.020(4) -0.001(4) 0.004(4) 0.014(5)
N4 0.056(5) 0.045(5) 0.022(4) -0.006(4) 0.004(4) 0.004(4)
N5 0.176(11) 0.029(5) 0.058(6) -0.004(5) 0.078(7) -0.004(6)
N6 0.068(7) 0.066(7) 0.039(5) 0.021(5) -0.002(5) -0.008(5)
N7 0.056(5) 0.040(5) 0.050(5) -0.016(4) -0.007(5) 0.009(5)
N8 0.040(5) 0.060(6) 0.070(7) 0.018(5) 0.011(5) -0.001(5)
N9 0.090(8) 0.083(8) 0.054(6) 0.031(6) 0.011(6) 0.004(7)
N10 0.053(6) 0.067(7) 0.070(7) -0.017(6) 0.022(5) 0.017(5)
O1 0.108(9) 0.041(5) 0.092(8) -0.017(5) 0.032(7) -0.016(5)
O2 0.060(5) 0.047(4) 0.029(4) 0.004(3) -0.008(3) -0.003(4)
O3 0.39(3) 0.020(5) 0.167(16) -0.007(8) 0.139(19) 0.001(10)
O4 0.283(15) 0.054(6) 0.118(9) -0.051(7) 0.119(10) -0.033(9)
O5 0.172(13) 0.041(6) 0.107(10) -0.031(7) 0.032(10) 0.004(7)
O6 0.183(13) 0.045(6) 0.212(15) -0.014(9) 0.037(14) -0.026(9)
O7 0.244(15) 0.082(8) 0.102(9) -0.005(7) -0.101(10) -0.050(10)
O8 0.220(18) 0.099(11) 0.083(9) -0.015(8) -0.031(11) -0.082(12)
O9 0.108(7) 0.042(5) 0.039(4) -0.003(4) 0.006(5) 0.024(5)
O10 0.163(14) 0.081(9) 0.085(9) -0.019(8) 0.013(10) 0.006(9)
O11 0.092(8) 0.063(6) 0.069(6) 0.002(5) 0.025(6) -0.007(6)
O12 0.032(5) 0.083(8) 0.163(12) -0.080(8) -0.011(6) 0.027(5)
C41 0.047(7) 0.053(7) 0.048(7) -0.009(6) 0.010(5) 0.002(5)
C42 0.030(5) 0.054(7) 0.054(6) -0.005(5) -0.003(5) -0.006(5)
C43 0.056(7) 0.049(7) 0.051(6) -0.010(5) 0.003(5) -0.001(5)
C44 0.028(5) 0.068(7) 0.030(5) -0.005(5) 0.006(4) 0.002(5)
C45 0.044(6) 0.047(6) 0.060(6) -0.008(5) 0.004(5) -0.001(5)
C46 0.042(6) 0.056(7) 0.068(7) 0.015(6) 0.004(6) 0.007(5)
C47 0.046(7) 0.054(7) 0.125(11) 0.028(8) -0.001(7) -0.002(6)
C48 0.048(7) 0.038(6) 0.140(12) 0.009(8) -0.008(8) -0.003(6)
C49 0.089(10) 0.058(8) 0.138(13) 0.008(9) -0.013(10) -0.031(8)
C50 0.122(12) 0.080(10) 0.128(13) 0.001(10) -0.002(11) -0.012(10)
C51 0.131(12) 0.079(10) 0.073(9) 0.001(8) -0.022(9) -0.041(10)
C52 0.133(12) 0.072(9) 0.060(8) -0.019(7) -0.020(9) -0.039(9)
C53 0.079(8) 0.031(6) 0.107(10) -0.028(7) 0.022(8) -0.017(6)
C54 0.125(11) 0.076(9) 0.192(14) -0.017(11) 0.003(12) -0.004(10)
C55 0.102(11) 0.113(12) 0.196(15) -0.023(13) 0.052(12) 0.016(11)
C56 0.092(12) 0.096(12) 0.144(15) -0.051(12) 0.042(11) -0.022(10)
C57 0.15(2) 0.19(3) 0.16(2) -0.08(2) -0.02(2) 0.04(2)
C58 0.28(3) 0.086(19) 0.29(4) -0.07(2) -0.03(3) -0.01(2)
C59 0.20(2) 0.101(15) 0.23(2) 0.005(18) 0.00(2) 0.014(16)
C60 0.157(15) 0.065(10) 0.237(18) 0.016(13) 0.038(14) -0.015(11)
C61 0.117(11) 0.047(7) 0.206(14) -0.011(10) -0.003(11) -0.011(9)
C62 0.103(10) 0.047(8) 0.162(13) -0.040(9) -0.067(10) 0.006(8)
C63 0.089(10) 0.077(10) 0.159(14) -0.048(11) -0.016(11) -0.013(9)
C64 0.064(8) 0.102(11) 0.138(13) -0.025(11) -0.024(9) -0.028(8)
C65 0.051(7) 0.075(9) 0.098(10) -0.022(8) -0.017(7) 0.008(7)
C66 0.061(8) 0.089(10) 0.060(8) -0.008(7) -0.017(7) 0.014(7)
C67 0.087(9) 0.069(8) 0.067(8) -0.033(7) -0.048(7) 0.017(7)
C68 0.052(7) 0.069(8) 0.064(7) -0.036(6) -0.027(6) 0.022(6)
C69 0.058(7) 0.074(8) 0.054(7) -0.037(6) 0.013(6) 0.014(6)
C70 0.031(5) 0.058(6) 0.043(5) -0.017(5) 0.008(4) -0.010(5)
C71 0.061(7) 0.043(6) 0.036(5) -0.029(5) 0.004(5) -0.014(5)
C72 0.044(6) 0.041(6) 0.043(6) 0.000(5) -0.001(5) 0.003(5)
C73 0.048(6) 0.065(7) 0.035(5) -0.013(5) -0.011(5) 0.005(5)
C74 0.063(9) 0.092(12) 0.093(12) -0.054(10) -0.023(8) -0.026(8)
N41 0.037(5) 0.074(7) 0.055(6) 0.011(5) -0.003(5) -0.012(5)
N42 0.066(7) 0.054(6) 0.069(7) -0.004(6) 0.022(6) -0.002(5)
N43 0.048(5) 0.040(5) 0.062(6) 0.002(5) 0.016(5) -0.001(4)
N44 0.052(6) 0.063(6) 0.063(6) -0.003(6) 0.003(5) -0.020(5)
N45 0.100(9) 0.062(7) 0.068(7) -0.018(6) -0.022(7) -0.046(7)
N46 0.090(9) 0.081(9) 0.164(14) -0.036(10) -0.023(10) -0.020(8)
N47 0.038(5) 0.056(6) 0.051(5) -0.013(5) -0.010(4) 0.011(4)
N48 0.046(6) 0.090(8) 0.073(7) -0.001(7) -0.001(6) 0.014(6)
N49 0.049(5) 0.054(6) 0.047(5) -0.011(5) 0.011(4) -0.004(5)
N50 0.040(5) 0.046(5) 0.053(5) -0.022(4) 0.005(4) -0.011(4)
O41 0.068(6) 0.064(7) 0.104(9) -0.014(6) 0.034(6) 0.000(5)
O42 0.047(6) 0.051(6) 0.140(11) 0.015(7) 0.022(6) 0.012(4)
O43 0.129(11) 0.067(8) 0.154(14) -0.050(9) 0.009(11) 0.003(8)
O44 0.115(9) 0.033(5) 0.147(11) -0.021(7) 0.011(8) 0.011(6)
O45 0.125(16) 0.22(2) 0.31(3) -0.04(2) -0.07(2) -0.010(15)
O46 0.101(9) 0.091(8) 0.148(12) -0.037(8) 0.071(9) -0.025(7)
O47 0.166(15) 0.079(9) 0.222(19) 0.030(12) 0.033(14) 0.003(10)
O48 0.27(3) 0.073(11) 0.34(3) 0.040(16) 0.10(2) -0.076(14)
O49 0.070(6) 0.042(5) 0.205(12) -0.036(7) -0.058(8) 0.032(5)
O50 0.227(18) 0.048(7) 0.131(13) -0.057(8) -0.037(13) 0.038(9)
O51 0.039(5) 0.074(6) 0.066(6) -0.021(5) -0.012(4) 0.007(4)
O52 0.038(4) 0.047(5) 0.044(4) -0.008(4) -0.011(3) -0.007(3)

loop_
_geom_bond_atom_site_label_1
_geom_bond_atom_site_label_2
_geom_bond_distance
_geom_bond_site_symmetry_2
_geom_bond_publ_flag
C1 C2 1.504(13) . ?
C2 C3 1.351(12) . ?
C2 N2 1.377(12) . ?
C3 C4 1.363(12) . ?
C4 O1 1.262(11) . ?
C4 N1 1.406(11) . ?
C5 N1 1.285(11) . ?
C5 N2 1.364(11) . ?
C5 N3 1.377(11) . ?
C6 N4 1.282(11) . ?
C6 O2 1.287(11) . ?
C6 N3 1.424(11) . ?
C7 N4 1.486(11) . ?
C7 C8 1.510(12) . ?
C8 C9 1.510(13) . ?
C9 C10 1.540(13) . ?
C10 C11 1.489(14) . ?
C11 C12 1.518(14) . ?
C12 N5 1.436(13) . ?
C13 O3 1.223(15) . ?
C13 N5 1.291(13) . ?
C13 O4 1.376(14) . ?
C14 C21 1.37(2) . ?
C14 O4 1.405(14) . ?
C14 C15 1.553(8) . ?
C15 O5 1.192(10) . ?
C15 O6 1.315(15) . ?
C16 O6 1.344(18) . ?
C16 C17 1.438(16) . ?
C18 C19 1.408(11) . ?
C19 O7 1.312(16) . ?
C20 O8 1.197(9) . ?
C20 O7 1.325(15) . ?
C20 C21 1.551(8) . ?
C21 O9 1.410(14) . ?
C22 O10 1.227(13) . ?
C22 N6 1.306(12) . ?
C22 O9 1.389(13) . ?
C23 N6 1.443(12) . ?
C23 C24 1.515(14) . ?
C24 C25 1.471(13) . ?
C25 C26 1.530(13) . ?
C26 C27 1.505(14) . ?
C27 C28 1.497(12) . ?
C28 N7 1.474(11) . ?
C29 N7 1.290(11) . ?
C29 O11 1.291(11) . ?
C29 N8 1.419(11) . ?
C30 N10 1.278(11) . ?
C30 N8 1.373(12) . ?
C30 N9 1.380(12) . ?
C31 O12 1.292(11) . ?
C31 C32 1.361(13) . ?
C31 N10 1.439(12) . ?
C32 C33 1.366(13) . ?
C33 N9 1.375(13) . ?
C33 C34 1.506(14) . ?
C41 C42 1.505(12) . ?
C42 C43 1.344(12) . ?
C42 N42 1.377(12) . ?
C43 C44 1.360(12) . ?
C44 O41 1.282(11) . ?
C44 N41 1.427(11) . ?
C45 N41 1.294(11) . ?
C45 N43 1.366(11) . ?
C45 N42 1.382(11) . ?
C46 N44 1.286(11) . ?
C46 O42 1.293(11) . ?
C46 N43 1.412(11) . ?
C47 C48 1.490(13) . ?
C47 N44 1.499(12) . ?
C48 C49 1.513(15) . ?
C49 C50 1.533(15) . ?
C50 C51 1.481(16) . ?
C51 C52 1.511(15) . ?
C52 N45 1.446(13) . ?
C53 O43 1.201(13) . ?
C53 N45 1.302(13) . ?
C53 O44 1.374(14) . ?
C54 C61 1.36(2) . ?
C54 O44 1.405(15) . ?
C54 C55 1.555(8) . ?
C55 O45 1.190(10) . ?
C55 O46 1.319(16) . ?
C56 O46 1.337(17) . ?
C56 C57 1.452(16) . ?
C58 C59 1.438(17) . ?
C59 O47 1.323(18) . ?
C60 O48 1.196(10) . ?
C60 O47 1.312(16) . ?
C60 C61 1.556(8) . ?
C61 O49 1.408(14) . ?
C62 O50 1.214(14) . ?
C62 N46 1.298(13) . ?
C62 O49 1.372(14) . ?
C63 N46 1.451(14) . ?
C63 C64 1.511(16) . ?
C64 C65 1.470(15) . ?
C65 C66 1.545(14) . ?
C66 C67 1.520(14) . ?
C67 C68 1.495(12) . ?
C68 N47 1.461(11) . ?
C69 N47 1.284(12) . ?
C69 O51 1.295(12) . ?
C69 N48 1.422(11) . ?
C70 N50 1.291(10) . ?
C70 N48 1.366(12) . ?
C70 N49 1.392(11) . ?
C71 O52 1.277(11) . ?
C71 C72 1.367(12) . ?
C71 N50 1.434(11) . ?
C72 C73 1.361(12) . ?
C73 N49 1.364(12) . ?
C73 C74 1.507(14) . ?
